data_4314647
loop_
_publ_author_name
'M. Arunachalam'
'Pradyut Ghosh'

_publ_section_title
;
 A Versatile Tripodal Amide Receptor for the Encapsulation of Anions or
 Hydrated Anions via Formation of Dimeric Capsules
;
_journal_name_full 'Inorganic Chemistry'
_journal_page_first 943
_journal_page_last 951
_journal_paper_doi 10.1021/ic901644h
_journal_volume 49
_journal_year 2010
_chemical_formula_sum 'C57 H86 Cl N7 O15'
_chemical_formula_weight 1144.78
_chemical_name_systematic
; 
 ? 
;
_space_group_IT_number 2
_symmetry_cell_setting triclinic
_symmetry_space_group_name_Hall '-P 1'
_symmetry_space_group_name_H-M 'P -1'
_atom_sites_solution_hydrogens geom
_atom_sites_solution_primary direct
_atom_sites_solution_secondary difmap
_audit_creation_method SHELXL-97
_cell_angle_alpha 72.9510(10)
_cell_angle_beta 82.7580(10)
_cell_angle_gamma 88.2310(10)
_cell_formula_units_Z 2
_cell_length_a 13.0744(6)
_cell_length_b 13.6103(6)
_cell_length_c 17.4610(8)
_cell_measurement_reflns_used 2272
_cell_measurement_temperature 100(2)
_cell_measurement_theta_max 19.54
_cell_measurement_theta_min 2.22
_cell_volume 2946.8(2)
_computing_cell_refinement 'BRUKER AXS SMART 3'
_computing_data_collection 'BRUKER AXS SMART 3'
_computing_data_reduction 'BRUKER AXS SAINT'
_computing_molecular_graphics 'BRUKER SHELXTL'
_computing_publication_material 'MERCURY 2.2'
_computing_structure_refinement 'SHELXL-97 (Sheldrick, 1997)'
_computing_structure_solution 'SHELXS-97 (Sheldrick, 1990)'
_diffrn_ambient_temperature 100(2)
_diffrn_detector_area_resol_mean 3
_diffrn_measured_fraction_theta_full 0.997
_diffrn_measured_fraction_theta_max 0.997
_diffrn_measurement_device_type 'BRUKER CCD AREA DETECTOR'
_diffrn_measurement_method 'OMEGA SCAN'
_diffrn_radiation_monochromator graphite
_diffrn_radiation_source 'fine-focus sealed tube'
_diffrn_radiation_type MoK\a
_diffrn_radiation_wavelength 0.71073
_diffrn_reflns_av_R_equivalents 0.0583
_diffrn_reflns_av_sigmaI/netI 0.0653
_diffrn_reflns_limit_h_max 13
_diffrn_reflns_limit_h_min -13
_diffrn_reflns_limit_k_max 14
_diffrn_reflns_limit_k_min -14
_diffrn_reflns_limit_l_max 18
_diffrn_reflns_limit_l_min -18
_diffrn_reflns_number 21592
_diffrn_reflns_theta_full 21.93
_diffrn_reflns_theta_max 21.93
_diffrn_reflns_theta_min 1.23
_exptl_absorpt_coefficient_mu 0.137
_exptl_absorpt_correction_T_max 0.9798
_exptl_absorpt_correction_T_min 0.9628
_exptl_absorpt_correction_type multi-scan
_exptl_absorpt_process_details SADABS
_exptl_crystal_colour COLORLESS
_exptl_crystal_density_diffrn 1.290
_exptl_crystal_density_method 'not measured'
_exptl_crystal_description BLOCK
_exptl_crystal_F_000 1228
_exptl_crystal_size_max 0.28
_exptl_crystal_size_mid 0.16
_exptl_crystal_size_min 0.15
_refine_diff_density_max 1.185
_refine_diff_density_min -1.295
_refine_diff_density_rms 0.087
_refine_ls_extinction_method none
_refine_ls_goodness_of_fit_ref 1.048
_refine_ls_hydrogen_treatment mixed
_refine_ls_matrix_type full
_refine_ls_number_parameters 724
_refine_ls_number_reflns 7169
_refine_ls_number_restraints 0
_refine_ls_restrained_S_all 1.048
_refine_ls_R_factor_all 0.1193
_refine_ls_R_factor_gt 0.0862
_refine_ls_shift/su_max 2.188
_refine_ls_shift/su_mean 0.006
_refine_ls_structure_factor_coef Fsqd
_refine_ls_weighting_details 'calc w=1/[\s^2^(Fo^2^)+(0.1429P)^2^+7.4660P] where P=(Fo^2^+2Fc^2^)/3'
_refine_ls_weighting_scheme calc
_refine_ls_wR_factor_gt 0.2332
_refine_ls_wR_factor_ref 0.2635
_reflns_number_gt 4920
_reflns_number_total 7169
_reflns_threshold_expression >2sigma(I)
_cod_data_source_file ic901644h_si_002_4.cif
_cod_data_source_block COMPLEX4
_cod_depositor_comments
;
The following automatic conversions were performed:

'_symmetry_cell_setting' value 'Triclinic' changed to 'triclinic'
according to the built-in table from CIF Core dictionary named
'cif_core.dic' version 2.4.1 from
2010-06-29.

'_exptl_absorpt_correction_type' value 'MULTI-SCAN'
changed to 'multi-scan' according to the built-in table from CIF Core
dictionary named 'cif_core.dic' version 2.4.1 from 2010-06-29.

Automatic conversion script
Id: cif_fix_values 1646 2011-03-28 12:23:43Z adriana 
;
_cod_database_code 4314647

loop_
_symmetry_equiv_pos_as_xyz
'x, y, z'
'-x, -y, -z'

loop_
_atom_site_label
_atom_site_type_symbol
_atom_site_fract_x
_atom_site_fract_y
_atom_site_fract_z
_atom_site_U_iso_or_equiv
_atom_site_adp_type
_atom_site_occupancy
_atom_site_symmetry_multiplicity
_atom_site_calc_flag
_atom_site_refinement_flags
_atom_site_disorder_assembly
_atom_site_disorder_group
Cl1 Cl 0.41708(17) 0.5412(2) 0.38551(14) 0.0788(7) Uani 1 1 d . . .
C1 C 0.1864(5) 0.5746(5) 0.2872(4) 0.0424(17) Uani 1 1 d . . .
H1A H 0.2181 0.5179 0.2713 0.064 Uiso 1 1 calc R . .
H1C H 0.2321 0.6329 0.2687 0.064 Uiso 1 1 calc R . .
H1B H 0.1231 0.5918 0.2639 0.064 Uiso 1 1 calc R . .
C2 C 0.1638(4) 0.5450(4) 0.3786(3) 0.0244(14) Uani 1 1 d . . .
C3 C 0.1583(4) 0.4431(4) 0.4245(3) 0.0212(13) Uani 1 1 d . . .
C4 C 0.1797(4) 0.3602(5) 0.3828(4) 0.0301(15) Uani 1 1 d . . .
H4A H 0.1549 0.2946 0.4194 0.036 Uiso 1 1 calc R . .
H4B H 0.1424 0.3753 0.3360 0.036 Uiso 1 1 calc R . .
N5 N 0.2893(4) 0.3528(5) 0.3572(3) 0.0307(15) Uani 1 1 d . . .
H5 H 0.322(5) 0.384(4) 0.364(3) 0.012(19) Uiso 1 1 d . . .
C6 C 0.3254(4) 0.3062(4) 0.3028(3) 0.0221(13) Uani 1 1 d . . .
O7 O 0.2690(3) 0.2602(3) 0.2740(2) 0.0328(10) Uani 1 1 d . . .
C8 C 0.4404(4) 0.3096(4) 0.2781(3) 0.0238(14) Uani 1 1 d . . .
C9 C 0.5103(4) 0.3123(4) 0.3315(3) 0.0255(14) Uani 1 1 d . . .
H9 H 0.4861 0.3122 0.3839 0.031 Uiso 1 1 calc R . .
C10 C 0.6142(4) 0.3150(4) 0.3074(4) 0.0279(14) Uani 1 1 d . . .
H10 H 0.6611 0.3181 0.3425 0.033 Uiso 1 1 calc R . .
C11 C 0.6476(4) 0.3131(4) 0.2286(3) 0.0229(13) Uani 1 1 d . . .
C12 C 0.5807(4) 0.3121(4) 0.1742(4) 0.0256(14) Uani 1 1 d . . .
H12 H 0.6051 0.3133 0.1215 0.031 Uiso 1 1 calc R . .
C13 C 0.4763(4) 0.3091(4) 0.1996(3) 0.0239(14) Uani 1 1 d . . .
H13 H 0.4296 0.3067 0.1642 0.029 Uiso 1 1 calc R . .
N14 N 0.7600(4) 0.3165(3) 0.2023(3) 0.0284(12) Uani 1 1 d . . .
O15 O 0.8183(3) 0.3242(3) 0.2496(3) 0.0356(11) Uani 1 1 d . . .
O16 O 0.7885(3) 0.3090(3) 0.1345(3) 0.0419(11) Uani 1 1 d . . .
C17 C 0.1402(5) 0.3058(5) 0.5599(4) 0.0446(18) Uani 1 1 d . . .
H17A H 0.0752 0.2736 0.5619 0.067 Uiso 1 1 calc R . .
H17C H 0.1522 0.3032 0.6136 0.067 Uiso 1 1 calc R . .
H17B H 0.1944 0.2703 0.5367 0.067 Uiso 1 1 calc R . .
C18 C 0.1382(4) 0.4167(4) 0.5089(3) 0.0231(13) Uani 1 1 d . . .
C19 C 0.1210(4) 0.4946(5) 0.5459(3) 0.0281(15) Uani 1 1 d . . .
C20 C 0.0921(4) 0.4669(6) 0.6370(4) 0.0414(18) Uani 1 1 d . . .
H20B H 0.0484 0.5203 0.6498 0.050 Uiso 1 1 calc R . .
H20A H 0.0529 0.4032 0.6552 0.050 Uiso 1 1 calc R . .
N21 N 0.1825(4) 0.4553(5) 0.6798(3) 0.0387(15) Uani 1 1 d . . .
H21 H 0.243(5) 0.472(5) 0.653(4) 0.037(19) Uiso 1 1 d . . .
C22 C 0.1698(4) 0.4424(4) 0.7590(3) 0.0247(14) Uani 1 1 d . . .
O23 O 0.0848(3) 0.4375(3) 0.7971(2) 0.0363(11) Uani 1 1 d . . .
C24 C 0.2655(4) 0.4337(4) 0.8008(3) 0.0223(13) Uani 1 1 d . . .
C25 C 0.3646(4) 0.4269(4) 0.7639(3) 0.0248(14) Uani 1 1 d . . .
H25 H 0.3745 0.4250 0.7107 0.030 Uiso 1 1 calc R . .
C26 C 0.4492(4) 0.4228(4) 0.8052(3) 0.0254(14) Uani 1 1 d . . .
H26 H 0.5157 0.4200 0.7798 0.030 Uiso 1 1 calc R . .
C27 C 0.4326(4) 0.4231(4) 0.8850(4) 0.0275(14) Uani 1 1 d . . .
C28 C 0.3338(5) 0.4295(4) 0.9239(4) 0.0304(15) Uani 1 1 d . . .
H28 H 0.3238 0.4300 0.9775 0.036 Uiso 1 1 calc R . .
C29 C 0.2512(4) 0.4352(4) 0.8809(3) 0.0276(14) Uani 1 1 d . . .
H29 H 0.1848 0.4400 0.9058 0.033 Uiso 1 1 calc R . .
N30 N 0.5207(4) 0.4196(4) 0.9293(4) 0.0358(13) Uani 1 1 d . . .
O31 O 0.6052(4) 0.4454(4) 0.8906(3) 0.0457(12) Uani 1 1 d . . .
O32 O 0.5043(4) 0.3915(3) 1.0041(3) 0.0463(12) Uani 1 1 d . . .
C33 C 0.1185(5) 0.6814(6) 0.5429(5) 0.051(2) Uani 1 1 d . . .
H33B H 0.0476 0.7015 0.5493 0.077 Uiso 1 1 calc R . .
H33C H 0.1596 0.7398 0.5111 0.077 Uiso 1 1 calc R . .
H33A H 0.1420 0.6557 0.5950 0.077 Uiso 1 1 calc R . .
C34 C 0.1283(4) 0.5980(5) 0.5006(4) 0.0276(15) Uani 1 1 d . . .
C35 C 0.1485(4) 0.6232(4) 0.4163(4) 0.0276(14) Uani 1 1 d . . .
C36 C 0.1584(4) 0.7341(5) 0.3655(4) 0.0419(18) Uani 1 1 d . . .
H36A H 0.1307 0.7424 0.3150 0.050 Uiso 1 1 calc R . .
H36B H 0.1194 0.7774 0.3938 0.050 Uiso 1 1 calc R . .
N37 N 0.2672(4) 0.7651(4) 0.3491(4) 0.0475(18) Uani 1 1 d . . .
H37 H 0.304(6) 0.732(6) 0.373(5) 0.06(3) Uiso 1 1 d . . .
C38 C 0.2970(4) 0.8582(4) 0.3025(4) 0.0253(14) Uani 1 1 d . . .
O39 O 0.2362(3) 0.9197(3) 0.2665(2) 0.0302(10) Uani 1 1 d . . .
C40 C 0.4094(4) 0.8853(4) 0.2946(3) 0.0253(14) Uani 1 1 d . . .
C41 C 0.4373(5) 0.9889(5) 0.2621(4) 0.0327(15) Uani 1 1 d . . .
H41 H 0.3869 1.0373 0.2448 0.039 Uiso 1 1 calc R . .
C42 C 0.5379(5) 1.0203(5) 0.2551(4) 0.0342(16) Uani 1 1 d . . .
H42 H 0.5560 1.0895 0.2347 0.041 Uiso 1 1 calc R . .
C43 C 0.6113(4) 0.9461(5) 0.2795(3) 0.0298(15) Uani 1 1 d . . .
C44 C 0.5875(4) 0.8427(5) 0.3095(4) 0.0324(15) Uani 1 1 d . . .
H44 H 0.6386 0.7942 0.3244 0.039 Uiso 1 1 calc R . .
C45 C 0.4847(4) 0.8128(5) 0.3170(4) 0.0298(15) Uani 1 1 d . . .
H45 H 0.4668 0.7436 0.3372 0.036 Uiso 1 1 calc R . .
N46 N 0.7190(4) 0.9780(4) 0.2727(3) 0.0344(13) Uani 1 1 d . . .
O47 O 0.7405(3) 1.0698(4) 0.2411(3) 0.0457(12) Uani 1 1 d . . .
O48 O 0.7825(3) 0.9131(4) 0.2986(3) 0.0506(13) Uani 1 1 d . . .
O49A O 0.3984(3) 0.6285(3) 0.5095(3) 0.0151(11) Uiso 0.72 1 d P . .
O49B O 0.3670(8) 0.5572(8) 0.5661(6) 0.003(2) Uiso 0.28 1 d P . .
O50B O 0.3651(9) 0.3964(9) 0.5762(7) 0.099(3) Uiso 0.61 1 d P . .
O50A O 0.423(2) 0.343(2) 0.5284(16) 0.156(9) Uiso 0.39 1 d P . .
O51 O 0.3675(4) 1.0331(4) 0.5478(3) 0.0673(15) Uiso 1 1 d . . .
C52A C 0.3444(11) 0.9187(9) 0.5749(8) 0.051(3) Uiso 0.65 1 d P . .
C52B C 0.3929(17) 0.9294(15) 0.5537(12) 0.036(5) Uiso 0.35 1 d P . .
C53A C 0.3668(8) 0.8834(8) 0.4968(6) 0.048(3) Uiso 0.71 1 d P . .
C53B C 0.302(2) 0.8901(19) 0.5316(16) 0.048(6) Uiso 0.29 1 d P . .
O54 O 0.2839(4) 0.9325(4) 0.4494(3) 0.0728(16) Uiso 1 1 d . . .
C55A C 0.2918(9) 1.0370(8) 0.4265(6) 0.066(3) Uiso 0.84 1 d P . .
C55B C 0.361(6) 1.059(5) 0.415(4) 0.10(2) Uiso 0.16 1 d P . .
C56A C 0.353(3) 1.101(2) 0.470(2) 0.065(8) Uiso 0.27 1 d P . .
C56B C 0.2807(9) 1.0752(8) 0.4945(7) 0.058(3) Uiso 0.73 1 d P . .
O57 O 0.4269(3) 0.7910(3) 0.0525(2) 0.0354(11) Uani 1 1 d . . .
C58 C 0.3630(5) 0.8143(5) 0.1187(4) 0.0339(15) Uani 1 1 d . . .
H58B H 0.3778 0.8837 0.1188 0.041 Uiso 1 1 calc R . .
H58A H 0.3791 0.7675 0.1694 0.041 Uiso 1 1 calc R . .
C59 C 0.2525(5) 0.8051(5) 0.1118(4) 0.0329(15) Uani 1 1 d . . .
H59B H 0.2369 0.7346 0.1150 0.039 Uiso 1 1 calc R . .
H59A H 0.2113 0.8220 0.1564 0.039 Uiso 1 1 calc R . .
O60 O 0.2261(3) 0.8723(3) 0.0369(2) 0.0377(11) Uani 1 1 d . . .
C61 C 0.2873(5) 0.8469(5) -0.0284(4) 0.0437(18) Uani 1 1 d . . .
H61A H 0.2706 0.8927 -0.0792 0.052 Uiso 1 1 calc R . .
H61B H 0.2716 0.7772 -0.0270 0.052 Uiso 1 1 calc R . .
C62 C 0.4011(5) 0.8560(5) -0.0226(4) 0.0358(16) Uani 1 1 d . . .
H62B H 0.4414 0.8369 -0.0666 0.043 Uiso 1 1 calc R . .
H62A H 0.4178 0.9267 -0.0276 0.043 Uiso 1 1 calc R . .
N63 N 0.0862(3) 0.1570(3) 0.1472(3) 0.0204(11) Uani 1 1 d . . .
C64 C 0.0075(4) 0.0918(4) 0.1261(3) 0.0246(14) Uani 1 1 d . . .
H64B H -0.0606 0.1079 0.1482 0.030 Uiso 1 1 calc R . .
H64A H 0.0095 0.1116 0.0679 0.030 Uiso 1 1 calc R . .
C65 C 0.0223(5) -0.0235(4) 0.1560(4) 0.0329(15) Uani 1 1 d . . .
H65A H 0.0920 -0.0405 0.1379 0.040 Uiso 1 1 calc R . .
H65B H 0.0128 -0.0459 0.2146 0.040 Uiso 1 1 calc R . .
C66 C -0.0534(5) -0.0783(5) 0.1249(4) 0.0371(16) Uani 1 1 d . . .
H66A H -0.1224 -0.0557 0.1389 0.045 Uiso 1 1 calc R . .
H66B H -0.0399 -0.0591 0.0665 0.045 Uiso 1 1 calc R . .
C67 C -0.0494(5) -0.1927(5) 0.1572(5) 0.0493(19) Uani 1 1 d . . .
H67A H 0.0168 -0.2163 0.1397 0.074 Uiso 1 1 calc R . .
H67C H -0.1022 -0.2228 0.1376 0.074 Uiso 1 1 calc R . .
H67B H -0.0603 -0.2124 0.2151 0.074 Uiso 1 1 calc R . .
C68 C 0.0879(4) 0.1287(4) 0.2378(3) 0.0238(13) Uani 1 1 d . . .
H68A H 0.1086 0.0574 0.2566 0.029 Uiso 1 1 calc R . .
H68B H 0.1401 0.1702 0.2486 0.029 Uiso 1 1 calc R . .
C69 C -0.0120(4) 0.1419(5) 0.2862(3) 0.0299(14) Uani 1 1 d . . .
H69A H -0.0676 0.1108 0.2694 0.036 Uiso 1 1 calc R . .
H69B H -0.0266 0.2146 0.2766 0.036 Uiso 1 1 calc R . .
C70 C -0.0061(5) 0.0915(4) 0.3767(3) 0.0303(14) Uani 1 1 d . . .
H70B H 0.0526 0.1199 0.3922 0.036 Uiso 1 1 calc R . .
H70A H -0.0678 0.1082 0.4074 0.036 Uiso 1 1 calc R . .
C71 C 0.0045(5) -0.0249(5) 0.3981(4) 0.0389(16) Uani 1 1 d . . .
H71C H -0.0460 -0.0523 0.3744 0.058 Uiso 1 1 calc R . .
H71A H -0.0061 -0.0540 0.4557 0.058 Uiso 1 1 calc R . .
H71B H 0.0723 -0.0419 0.3778 0.058 Uiso 1 1 calc R . .
C72 C 0.0531(4) 0.2673(4) 0.1131(3) 0.0231(13) Uani 1 1 d . . .
H72A H -0.0153 0.2749 0.1394 0.028 Uiso 1 1 calc R . .
H72B H 0.0473 0.2791 0.0562 0.028 Uiso 1 1 calc R . .
C73 C 0.1215(4) 0.3513(4) 0.1207(4) 0.0288(14) Uani 1 1 d . . .
H73A H 0.1296 0.3407 0.1770 0.035 Uiso 1 1 calc R . .
H73B H 0.1892 0.3485 0.0915 0.035 Uiso 1 1 calc R . .
C74 C 0.0746(5) 0.4537(5) 0.0874(4) 0.0390(16) Uani 1 1 d . . .
H74A H 0.0097 0.4564 0.1204 0.047 Uiso 1 1 calc R . .
H74B H 0.0588 0.4585 0.0336 0.047 Uiso 1 1 calc R . .
C75 C 0.1370(5) 0.5461(5) 0.0822(4) 0.0373(16) Uani 1 1 d . . .
H75A H 0.1603 0.5391 0.1335 0.056 Uiso 1 1 calc R . .
H75C H 0.0954 0.6065 0.0678 0.056 Uiso 1 1 calc R . .
H75B H 0.1956 0.5520 0.0419 0.056 Uiso 1 1 calc R . .
C76 C 0.1954(4) 0.1389(4) 0.1117(3) 0.0243(13) Uani 1 1 d . . .
H76B H 0.2417 0.1860 0.1229 0.029 Uiso 1 1 calc R . .
H76A H 0.2155 0.0697 0.1395 0.029 Uiso 1 1 calc R . .
C77 C 0.2106(4) 0.1520(5) 0.0221(3) 0.0284(14) Uani 1 1 d . . .
H77B H 0.1850 0.2187 -0.0065 0.034 Uiso 1 1 calc R . .
H77A H 0.1716 0.0996 0.0106 0.034 Uiso 1 1 calc R . .
C78 C 0.3256(4) 0.1435(5) -0.0076(4) 0.0303(15) Uani 1 1 d . . .
H78B H 0.3633 0.1997 -0.0003 0.036 Uiso 1 1 calc R . .
H78A H 0.3524 0.0796 0.0249 0.036 Uiso 1 1 calc R . .
C79 C 0.3430(5) 0.1463(5) -0.0954(4) 0.0349(16) Uani 1 1 d . . .
H79A H 0.3086 0.0888 -0.1025 0.052 Uiso 1 1 calc R . .
H79C H 0.4155 0.1428 -0.1120 0.052 Uiso 1 1 calc R . .
H79B H 0.3159 0.2091 -0.1277 0.052 Uiso 1 1 calc R . .

loop_
_atom_site_aniso_label
_atom_site_aniso_U_11
_atom_site_aniso_U_22
_atom_site_aniso_U_33
_atom_site_aniso_U_23
_atom_site_aniso_U_13
_atom_site_aniso_U_12
Cl1 0.0604(14) 0.1002(18) 0.0679(15) -0.0114(13) -0.0056(11) -0.0148(12)
C1 0.037(4) 0.049(4) 0.032(4) -0.002(3) 0.003(3) 0.007(3)
C2 0.013(3) 0.034(4) 0.023(3) -0.005(3) 0.000(2) 0.002(3)
C3 0.011(3) 0.025(3) 0.028(4) -0.009(3) -0.002(2) -0.002(2)
C4 0.014(3) 0.036(4) 0.047(4) -0.022(3) -0.003(3) -0.003(3)
N5 0.015(3) 0.039(3) 0.049(4) -0.026(3) -0.007(3) -0.009(3)
C6 0.023(3) 0.017(3) 0.029(3) -0.011(3) -0.006(3) 0.001(3)
O7 0.023(2) 0.038(3) 0.044(3) -0.021(2) -0.0074(19) -0.0054(19)
C8 0.025(3) 0.013(3) 0.034(4) -0.008(3) -0.006(3) 0.001(2)
C9 0.021(3) 0.033(3) 0.021(3) -0.003(3) -0.007(3) 0.001(3)
C10 0.021(3) 0.030(4) 0.033(4) -0.006(3) -0.014(3) 0.002(3)
C11 0.015(3) 0.019(3) 0.034(4) -0.008(3) -0.003(3) 0.004(2)
C12 0.022(3) 0.026(3) 0.032(4) -0.012(3) -0.004(3) 0.003(3)
C13 0.025(3) 0.023(3) 0.025(3) -0.007(3) -0.012(3) 0.004(3)
N14 0.026(3) 0.022(3) 0.036(3) -0.007(2) -0.002(3) 0.007(2)
O15 0.022(2) 0.041(3) 0.046(3) -0.013(2) -0.011(2) 0.0057(19)
O16 0.030(3) 0.054(3) 0.046(3) -0.024(2) 0.001(2) 0.007(2)
C17 0.035(4) 0.037(4) 0.047(4) 0.007(3) 0.003(3) 0.003(3)
C18 0.011(3) 0.026(3) 0.030(4) -0.005(3) -0.002(2) -0.001(2)
C19 0.007(3) 0.056(4) 0.022(3) -0.012(3) -0.003(2) -0.002(3)
C20 0.018(3) 0.078(5) 0.028(4) -0.014(4) -0.005(3) 0.005(3)
N21 0.016(3) 0.077(4) 0.023(3) -0.016(3) 0.001(2) 0.002(3)
C22 0.025(4) 0.021(3) 0.026(4) -0.005(3) 0.000(3) 0.000(3)
O23 0.025(3) 0.051(3) 0.030(2) -0.011(2) 0.005(2) -0.003(2)
C24 0.030(4) 0.019(3) 0.015(3) -0.001(2) 0.000(3) 0.002(2)
C25 0.029(4) 0.023(3) 0.021(3) -0.004(3) -0.003(3) 0.002(3)
C26 0.025(3) 0.023(3) 0.027(4) -0.008(3) -0.002(3) 0.005(3)
C27 0.031(4) 0.021(3) 0.032(4) -0.006(3) -0.011(3) 0.001(3)
C28 0.042(4) 0.027(3) 0.021(3) -0.007(3) -0.003(3) 0.006(3)
C29 0.026(3) 0.024(3) 0.028(4) -0.003(3) 0.004(3) 0.003(3)
N30 0.043(4) 0.029(3) 0.044(4) -0.016(3) -0.020(3) 0.009(3)
O31 0.033(3) 0.054(3) 0.051(3) -0.012(2) -0.015(2) 0.000(2)
O32 0.065(3) 0.050(3) 0.031(3) -0.019(2) -0.022(2) 0.018(2)
C33 0.028(4) 0.063(5) 0.081(6) -0.050(4) -0.007(4) 0.005(3)
C34 0.006(3) 0.037(4) 0.043(4) -0.016(3) 0.000(3) -0.005(3)
C35 0.013(3) 0.022(3) 0.043(4) -0.003(3) 0.001(3) -0.005(2)
C36 0.014(3) 0.029(4) 0.072(5) 0.000(3) -0.001(3) 0.000(3)
N37 0.016(3) 0.026(4) 0.085(5) 0.011(3) -0.012(3) 0.001(3)
C38 0.021(3) 0.017(3) 0.036(4) -0.005(3) -0.003(3) 0.000(3)
O39 0.022(2) 0.028(2) 0.035(2) -0.0010(19) -0.0018(19) -0.0009(19)
C40 0.020(3) 0.026(3) 0.028(3) -0.006(3) -0.003(3) -0.003(3)
C41 0.025(4) 0.027(4) 0.041(4) 0.000(3) -0.006(3) 0.000(3)
C42 0.030(4) 0.028(4) 0.040(4) -0.002(3) -0.006(3) -0.007(3)
C43 0.023(3) 0.040(4) 0.028(3) -0.013(3) 0.001(3) -0.010(3)
C44 0.020(3) 0.032(4) 0.040(4) -0.006(3) 0.000(3) 0.000(3)
C45 0.028(4) 0.024(3) 0.036(4) -0.009(3) 0.000(3) -0.005(3)
N46 0.024(3) 0.037(4) 0.040(3) -0.008(3) -0.002(3) -0.008(3)
O47 0.030(3) 0.042(3) 0.059(3) -0.004(2) -0.006(2) -0.016(2)
O48 0.021(3) 0.051(3) 0.075(4) -0.010(3) -0.003(2) -0.003(2)
O57 0.034(2) 0.038(3) 0.033(3) -0.011(2) 0.003(2) 0.007(2)
C58 0.040(4) 0.034(4) 0.030(4) -0.013(3) -0.006(3) 0.009(3)
C59 0.035(4) 0.032(4) 0.030(4) -0.006(3) -0.002(3) 0.002(3)
O60 0.038(3) 0.041(3) 0.033(3) -0.009(2) -0.004(2) 0.008(2)
C61 0.053(5) 0.046(4) 0.033(4) -0.013(3) -0.007(3) 0.002(3)
C62 0.041(4) 0.037(4) 0.030(4) -0.013(3) 0.006(3) -0.003(3)
N63 0.013(2) 0.024(3) 0.027(3) -0.011(2) -0.004(2) -0.0015(19)
C64 0.018(3) 0.034(4) 0.024(3) -0.011(3) -0.007(2) -0.002(3)
C65 0.027(3) 0.032(4) 0.041(4) -0.009(3) -0.010(3) 0.000(3)
C66 0.037(4) 0.037(4) 0.038(4) -0.010(3) -0.007(3) -0.012(3)
C67 0.045(4) 0.036(4) 0.073(5) -0.020(4) -0.016(4) -0.010(3)
C68 0.023(3) 0.027(3) 0.020(3) -0.003(3) -0.007(3) 0.002(3)
C69 0.023(3) 0.037(4) 0.030(4) -0.011(3) -0.006(3) 0.003(3)
C70 0.031(4) 0.033(4) 0.029(3) -0.014(3) -0.002(3) 0.004(3)
C71 0.045(4) 0.039(4) 0.030(4) -0.008(3) -0.001(3) 0.001(3)
C72 0.024(3) 0.021(3) 0.025(3) -0.008(3) -0.007(3) 0.005(2)
C73 0.022(3) 0.034(4) 0.029(3) -0.006(3) -0.003(3) 0.002(3)
C74 0.039(4) 0.028(4) 0.050(4) -0.008(3) -0.016(3) 0.008(3)
C75 0.043(4) 0.029(4) 0.035(4) -0.005(3) 0.002(3) 0.002(3)
C76 0.017(3) 0.029(3) 0.027(3) -0.009(3) -0.003(3) 0.002(2)
C77 0.020(3) 0.031(3) 0.032(4) -0.006(3) -0.005(3) 0.000(3)
C78 0.025(3) 0.026(3) 0.038(4) -0.009(3) 0.003(3) -0.004(3)
C79 0.031(4) 0.033(4) 0.035(4) -0.005(3) 0.004(3) -0.001(3)

loop_
_atom_type_symbol
_atom_type_description
_atom_type_scat_dispersion_real
_atom_type_scat_dispersion_imag
_atom_type_scat_source
C C 0.0033 0.0016 'International Tables Vol C Tables 4.2.6.8 and 6.1.1.4'
H H 0.0000 0.0000 'International Tables Vol C Tables 4.2.6.8 and 6.1.1.4'
N N 0.0061 0.0033 'International Tables Vol C Tables 4.2.6.8 and 6.1.1.4'
O O 0.0106 0.0060 'International Tables Vol C Tables 4.2.6.8 and 6.1.1.4'
Cl Cl 0.1484 0.1585 'International Tables Vol C Tables 4.2.6.8 and 6.1.1.4'

loop_
_geom_angle_atom_site_label_1
_geom_angle_atom_site_label_2
_geom_angle_atom_site_label_3
_geom_angle
_geom_angle_site_symmetry_1
_geom_angle_site_symmetry_3
_geom_angle_publ_flag
C2 C1 H1A 109.5 . . ?
C2 C1 H1C 109.5 . . ?
H1A C1 H1C 109.5 . . ?
C2 C1 H1B 109.5 . . ?
H1A C1 H1B 109.5 . . ?
H1C C1 H1B 109.5 . . ?
C3 C2 C35 120.1(5) . . ?
C3 C2 C1 121.1(5) . . ?
C35 C2 C1 118.8(5) . . ?
C2 C3 C18 120.6(5) . . ?
C2 C3 C4 119.1(5) . . ?
C18 C3 C4 120.2(5) . . ?
N5 C4 C3 111.6(5) . . ?
N5 C4 H4A 109.3 . . ?
C3 C4 H4A 109.3 . . ?
N5 C4 H4B 109.3 . . ?
C3 C4 H4B 109.3 . . ?
H4A C4 H4B 108.0 . . ?
C6 N5 C4 123.0(5) . . ?
C6 N5 H5 115(5) . . ?
C4 N5 H5 120(5) . . ?
O7 C6 N5 122.0(5) . . ?
O7 C6 C8 120.4(5) . . ?
N5 C6 C8 117.6(5) . . ?
C13 C8 C9 119.8(5) . . ?
C13 C8 C6 118.3(5) . . ?
C9 C8 C6 121.9(5) . . ?
C10 C9 C8 120.6(5) . . ?
C10 C9 H9 119.7 . . ?
C8 C9 H9 119.7 . . ?
C9 C10 C11 118.1(5) . . ?
C9 C10 H10 121.0 . . ?
C11 C10 H10 121.0 . . ?
C12 C11 C10 122.7(5) . . ?
C12 C11 N14 119.1(5) . . ?
C10 C11 N14 118.2(5) . . ?
C11 C12 C13 118.3(5) . . ?
C11 C12 H12 120.8 . . ?
C13 C12 H12 120.8 . . ?
C12 C13 C8 120.4(5) . . ?
C12 C13 H13 119.8 . . ?
C8 C13 H13 119.8 . . ?
O15 N14 O16 124.2(5) . . ?
O15 N14 C11 118.4(5) . . ?
O16 N14 C11 117.5(5) . . ?
C18 C17 H17A 109.5 . . ?
C18 C17 H17C 109.5 . . ?
H17A C17 H17C 109.5 . . ?
C18 C17 H17B 109.5 . . ?
H17A C17 H17B 109.5 . . ?
H17C C17 H17B 109.5 . . ?
C19 C18 C3 119.1(5) . . ?
C19 C18 C17 119.8(5) . . ?
C3 C18 C17 121.0(5) . . ?
C18 C19 C34 121.0(5) . . ?
C18 C19 C20 119.7(6) . . ?
C34 C19 C20 119.3(6) . . ?
N21 C20 C19 112.1(5) . . ?
N21 C20 H20B 109.2 . . ?
C19 C20 H20B 109.2 . . ?
N21 C20 H20A 109.2 . . ?
C19 C20 H20A 109.2 . . ?
H20B C20 H20A 107.9 . . ?
C22 N21 C20 119.3(5) . . ?
C22 N21 H21 119(4) . . ?
C20 N21 H21 120(4) . . ?
O23 C22 N21 121.8(5) . . ?
O23 C22 C24 120.5(5) . . ?
N21 C22 C24 117.7(5) . . ?
C25 C24 C29 119.2(5) . . ?
C25 C24 C22 124.1(5) . . ?
C29 C24 C22 116.7(5) . . ?
C26 C25 C24 121.0(5) . . ?
C26 C25 H25 119.5 . . ?
C24 C25 H25 119.5 . . ?
C27 C26 C25 118.6(5) . . ?
C27 C26 H26 120.7 . . ?
C25 C26 H26 120.7 . . ?
C26 C27 C28 121.8(5) . . ?
C26 C27 N30 119.4(5) . . ?
C28 C27 N30 118.8(5) . . ?
C29 C28 C27 118.4(5) . . ?
C29 C28 H28 120.8 . . ?
C27 C28 H28 120.8 . . ?
C28 C29 C24 121.1(5) . . ?
C28 C29 H29 119.5 . . ?
C24 C29 H29 119.5 . . ?
O31 N30 O32 124.5(5) . . ?
O31 N30 C27 118.1(5) . . ?
O32 N30 C27 117.4(6) . . ?
C34 C33 H33B 109.5 . . ?
C34 C33 H33C 109.5 . . ?
H33B C33 H33C 109.5 . . ?
C34 C33 H33A 109.5 . . ?
H33B C33 H33A 109.5 . . ?
H33C C33 H33A 109.5 . . ?
C19 C34 C35 119.2(5) . . ?
C19 C34 C33 120.0(6) . . ?
C35 C34 C33 120.8(6) . . ?
C34 C35 C2 120.0(5) . . ?
C34 C35 C36 120.6(6) . . ?
C2 C35 C36 119.4(6) . . ?
N37 C36 C35 109.6(5) . . ?
N37 C36 H36A 109.8 . . ?
C35 C36 H36A 109.8 . . ?
N37 C36 H36B 109.8 . . ?
C35 C36 H36B 109.8 . . ?
H36A C36 H36B 108.2 . . ?
C38 N37 C36 121.4(6) . . ?
C38 N37 H37 119(6) . . ?
C36 N37 H37 118(6) . . ?
O39 C38 N37 121.8(5) . . ?
O39 C38 C40 120.9(5) . . ?
N37 C38 C40 117.3(5) . . ?
C45 C40 C41 119.5(5) . . ?
C45 C40 C38 123.0(5) . . ?
C41 C40 C38 117.5(5) . . ?
C42 C41 C40 121.1(6) . . ?
C42 C41 H41 119.5 . . ?
C40 C41 H41 119.5 . . ?
C41 C42 C43 118.1(6) . . ?
C41 C42 H42 121.0 . . ?
C43 C42 H42 121.0 . . ?
C44 C43 C42 122.6(5) . . ?
C44 C43 N46 118.4(6) . . ?
C42 C43 N46 119.0(5) . . ?
C43 C44 C45 118.3(6) . . ?
C43 C44 H44 120.9 . . ?
C45 C44 H44 120.9 . . ?
C40 C45 C44 120.4(5) . . ?
C40 C45 H45 119.8 . . ?
C44 C45 H45 119.8 . . ?
O48 N46 O47 123.5(5) . . ?
O48 N46 C43 118.7(5) . . ?
O47 N46 C43 117.8(5) . . ?
C52B O51 C56A 118.0(16) . . ?
C52B O51 C52A 26.9(8) . . ?
C56A O51 C52A 124.5(14) . . ?
C52B O51 C56B 113.6(10) . . ?
C56A O51 C56B 39.6(13) . . ?
C52A O51 C56B 101.5(7) . . ?
C52B C52A C53B 102(3) . . ?
C52B C52A O51 68(2) . . ?
C53B C52A O51 114.9(15) . . ?
C52B C52A C53A 63(2) . . ?
C53B C52A C53A 39.6(13) . . ?
O51 C52A C53A 105.4(9) . . ?
C52A C52B C53A 90(2) . . ?
C52A C52B O51 85(2) . . ?
C53A C52B O51 121.0(14) . . ?
C52A C52B C53B 50(2) . . ?
C53A C52B C53B 40.8(11) . . ?
O51 C52B C53B 103.3(16) . . ?
C53B C53A C52B 72.9(18) . . ?
C53B C53A O54 67.5(16) . . ?
C52B C53A O54 116.4(11) . . ?
C53B C53A C52A 47.4(16) . . ?
C52B C53A C52A 26.1(9) . . ?
O54 C53A C52A 103.0(8) . . ?
C53A C53B C52A 93(2) . . ?
C53A C53B O54 72.2(17) . . ?
C52A C53B O54 134(2) . . ?
C53A C53B C52B 66.2(17) . . ?
C52A C53B C52B 27.5(11) . . ?
O54 C53B C52B 115.3(19) . . ?
C55A O54 C53B 110.8(12) . . ?
C55A O54 C53A 111.8(7) . . ?
C53B O54 C53A 40.4(10) . . ?
C55A O54 C55B 27(2) . . ?
C53B O54 C55B 104(2) . . ?
C53A O54 C55B 89(2) . . ?
C55B C55A O54 112(5) . . ?
C55B C55A C56B 90(5) . . ?
O54 C55A C56B 111.2(9) . . ?
C55B C55A C56A 51(5) . . ?
O54 C55A C56A 124.6(14) . . ?
C56B C55A C56A 38.8(12) . . ?
C55A C55B C56A 93(6) . . ?
C55A C55B C56B 57(4) . . ?
C56A C55B C56B 36(3) . . ?
C55A C55B O54 41(3) . . ?
C56A C55B O54 110(5) . . ?
C56B C55B O54 79(3) . . ?
C56B C56A C55B 97(5) . . ?
C56B C56A O51 76(2) . . ?
C55B C56A O51 115(4) . . ?
C56B C56A C55A 61.2(19) . . ?
C55B C56A C55A 36(4) . . ?
O51 C56A C55A 107(2) . . ?
C56A C56B C55A 80(2) . . ?
C56A C56B O51 64.3(19) . . ?
C55A C56B O51 110.2(9) . . ?
C56A C56B C55B 47(3) . . ?
C55A C56B C55B 33(2) . . ?
O51 C56B C55B 88(3) . . ?
C62 O57 C58 110.3(4) . . ?
O57 C58 C59 110.9(5) . . ?
O57 C58 H58B 109.5 . . ?
C59 C58 H58B 109.5 . . ?
O57 C58 H58A 109.5 . . ?
C59 C58 H58A 109.5 . . ?
H58B C58 H58A 108.0 . . ?
O60 C59 C58 111.0(5) . . ?
O60 C59 H59B 109.4 . . ?
C58 C59 H59B 109.4 . . ?
O60 C59 H59A 109.4 . . ?
C58 C59 H59A 109.4 . . ?
H59B C59 H59A 108.0 . . ?
C61 O60 C59 109.0(4) . . ?
O60 C61 C62 110.7(5) . . ?
O60 C61 H61A 109.5 . . ?
C62 C61 H61A 109.5 . . ?
O60 C61 H61B 109.5 . . ?
C62 C61 H61B 109.5 . . ?
H61A C61 H61B 108.1 . . ?
O57 C62 C61 110.5(5) . . ?
O57 C62 H62B 109.6 . . ?
C61 C62 H62B 109.6 . . ?
O57 C62 H62A 109.6 . . ?
C61 C62 H62A 109.6 . . ?
H62B C62 H62A 108.1 . . ?
C72 N63 C68 111.7(4) . . ?
C72 N63 C64 105.4(4) . . ?
C68 N63 C64 110.9(4) . . ?
C72 N63 C76 111.7(4) . . ?
C68 N63 C76 105.8(4) . . ?
C64 N63 C76 111.5(4) . . ?
C65 C64 N63 115.7(4) . . ?
C65 C64 H64B 108.4 . . ?
N63 C64 H64B 108.4 . . ?
C65 C64 H64A 108.4 . . ?
N63 C64 H64A 108.4 . . ?
H64B C64 H64A 107.4 . . ?
C66 C65 C64 110.5(5) . . ?
C66 C65 H65A 109.5 . . ?
C64 C65 H65A 109.5 . . ?
C66 C65 H65B 109.5 . . ?
C64 C65 H65B 109.5 . . ?
H65A C65 H65B 108.1 . . ?
C67 C66 C65 113.7(5) . . ?
C67 C66 H66A 108.8 . . ?
C65 C66 H66A 108.8 . . ?
C67 C66 H66B 108.8 . . ?
C65 C66 H66B 108.8 . . ?
H66A C66 H66B 107.7 . . ?
C66 C67 H67A 109.5 . . ?
C66 C67 H67C 109.5 . . ?
H67A C67 H67C 109.5 . . ?
C66 C67 H67B 109.5 . . ?
H67A C67 H67B 109.5 . . ?
H67C C67 H67B 109.5 . . ?
C69 C68 N63 115.7(4) . . ?
C69 C68 H68A 108.4 . . ?
N63 C68 H68A 108.4 . . ?
C69 C68 H68B 108.4 . . ?
N63 C68 H68B 108.4 . . ?
H68A C68 H68B 107.4 . . ?
C68 C69 C70 110.3(5) . . ?
C68 C69 H69A 109.6 . . ?
C70 C69 H69A 109.6 . . ?
C68 C69 H69B 109.6 . . ?
C70 C69 H69B 109.6 . . ?
H69A C69 H69B 108.1 . . ?
C71 C70 C69 112.7(5) . . ?
C71 C70 H70B 109.1 . . ?
C69 C70 H70B 109.1 . . ?
C71 C70 H70A 109.1 . . ?
C69 C70 H70A 109.1 . . ?
H70B C70 H70A 107.8 . . ?
C70 C71 H71C 109.5 . . ?
C70 C71 H71A 109.5 . . ?
H71C C71 H71A 109.5 . . ?
C70 C71 H71B 109.5 . . ?
H71C C71 H71B 109.5 . . ?
H71A C71 H71B 109.5 . . ?
N63 C72 C73 117.4(4) . . ?
N63 C72 H72A 108.0 . . ?
C73 C72 H72A 108.0 . . ?
N63 C72 H72B 108.0 . . ?
C73 C72 H72B 108.0 . . ?
H72A C72 H72B 107.2 . . ?
C74 C73 C72 109.8(5) . . ?
C74 C73 H73A 109.7 . . ?
C72 C73 H73A 109.7 . . ?
C74 C73 H73B 109.7 . . ?
C72 C73 H73B 109.7 . . ?
H73A C73 H73B 108.2 . . ?
C73 C74 C75 117.0(5) . . ?
C73 C74 H74A 108.0 . . ?
C75 C74 H74A 108.0 . . ?
C73 C74 H74B 108.0 . . ?
C75 C74 H74B 108.0 . . ?
H74A C74 H74B 107.3 . . ?
C74 C75 H75A 109.5 . . ?
C74 C75 H75C 109.5 . . ?
H75A C75 H75C 109.5 . . ?
C74 C75 H75B 109.5 . . ?
H75A C75 H75B 109.5 . . ?
H75C C75 H75B 109.5 . . ?
C77 C76 N63 115.6(4) . . ?
C77 C76 H76B 108.4 . . ?
N63 C76 H76B 108.4 . . ?
C77 C76 H76A 108.4 . . ?
N63 C76 H76A 108.4 . . ?
H76B C76 H76A 107.4 . . ?
C76 C77 C78 110.4(5) . . ?
C76 C77 H77B 109.6 . . ?
C78 C77 H77B 109.6 . . ?
C76 C77 H77A 109.6 . . ?
C78 C77 H77A 109.6 . . ?
H77B C77 H77A 108.1 . . ?
C79 C78 C77 112.0(5) . . ?
C79 C78 H78B 109.2 . . ?
C77 C78 H78B 109.2 . . ?
C79 C78 H78A 109.2 . . ?
C77 C78 H78A 109.2 . . ?
H78B C78 H78A 107.9 . . ?
C78 C79 H79A 109.5 . . ?
C78 C79 H79C 109.5 . . ?
H79A C79 H79C 109.5 . . ?
C78 C79 H79B 109.5 . . ?
H79A C79 H79B 109.5 . . ?
H79C C79 H79B 109.5 . . ?

loop_
_geom_bond_atom_site_label_1
_geom_bond_atom_site_label_2
_geom_bond_distance
_geom_bond_site_symmetry_2
_geom_bond_publ_flag
C1 C2 1.519(8) . ?
C1 H1A 0.9600 . ?
C1 H1C 0.9600 . ?
C1 H1B 0.9600 . ?
C2 C3 1.382(8) . ?
C2 C35 1.403(8) . ?
C3 C18 1.402(8) . ?
C3 C4 1.515(8) . ?
C4 N5 1.456(8) . ?
C4 H4A 0.9700 . ?
C4 H4B 0.9700 . ?
N5 C6 1.322(8) . ?
N5 H5 0.66(6) . ?
C6 O7 1.223(6) . ?
C6 C8 1.509(8) . ?
C8 C13 1.393(8) . ?
C8 C9 1.394(8) . ?
C9 C10 1.368(8) . ?
C9 H9 0.9300 . ?
C10 C11 1.398(8) . ?
C10 H10 0.9300 . ?
C11 C12 1.374(8) . ?
C11 N14 1.480(7) . ?
C12 C13 1.379(8) . ?
C12 H12 0.9300 . ?
C13 H13 0.9300 . ?
N14 O15 1.220(6) . ?
N14 O16 1.228(6) . ?
C17 C18 1.512(8) . ?
C17 H17A 0.9600 . ?
C17 H17C 0.9600 . ?
C17 H17B 0.9600 . ?
C18 C19 1.395(8) . ?
C19 C34 1.397(8) . ?
C19 C20 1.522(8) . ?
C20 N21 1.458(8) . ?
C20 H20B 0.9700 . ?
C20 H20A 0.9700 . ?
N21 C22 1.331(8) . ?
N21 H21 0.87(7) . ?
C22 O23 1.214(7) . ?
C22 C24 1.511(8) . ?
C24 C25 1.385(8) . ?
C24 C29 1.394(8) . ?
C25 C26 1.385(8) . ?
C25 H25 0.9300 . ?
C26 C27 1.385(8) . ?
C26 H26 0.9300 . ?
C27 C28 1.395(8) . ?
C27 N30 1.458(8) . ?
C28 C29 1.378(8) . ?
C28 H28 0.9300 . ?
C29 H29 0.9300 . ?
N30 O31 1.224(7) . ?
N30 O32 1.241(7) . ?
C33 C34 1.521(8) . ?
C33 H33B 0.9600 . ?
C33 H33C 0.9600 . ?
C33 H33A 0.9600 . ?
C34 C35 1.402(8) . ?
C35 C36 1.510(8) . ?
C36 N37 1.466(8) . ?
C36 H36A 0.9700 . ?
C36 H36B 0.9700 . ?
N37 C38 1.329(8) . ?
N37 H37 0.73(7) . ?
C38 O39 1.226(6) . ?
C38 C40 1.506(8) . ?
C40 C45 1.380(8) . ?
C40 C41 1.397(8) . ?
C41 C42 1.376(8) . ?
C41 H41 0.9300 . ?
C42 C43 1.384(8) . ?
C42 H42 0.9300 . ?
C43 C44 1.380(8) . ?
C43 N46 1.467(8) . ?
C44 C45 1.395(8) . ?
C44 H44 0.9300 . ?
C45 H45 0.9300 . ?
N46 O48 1.220(6) . ?
N46 O47 1.234(6) . ?
O49A O49B 1.202(11) 1 ?
O49A O49B 1.202(11) . ?
O50B O50A 1.40(3) . ?
O50A O50B 1.40(3) 1 ?
O51 C52B 1.417(19) . ?
O51 C56A 1.44(3) . ?
O51 C52A 1.516(13) . ?
O51 C56B 1.548(12) . ?
C52A C52B 0.69(2) . ?
C52A C53B 1.15(3) . ?
C52A C53A 1.565(16) . ?
C52B C53A 1.40(2) . ?
C52B C53B 1.46(3) . ?
C53A C53B 1.00(2) . ?
C53A O54 1.470(11) . ?
C53B O54 1.43(3) . ?
O54 C55A 1.363(11) . ?
O54 C55B 1.92(8) . ?
C55A C55B 0.94(7) . ?
C55A C56B 1.420(14) . ?
C55A C56A 1.60(3) . ?
C55B C56A 1.25(7) . ?
C55B C56B 1.70(7) . ?
C56A C56B 1.02(3) . ?
O57 C62 1.424(7) . ?
O57 C58 1.446(7) . ?
C58 C59 1.478(8) . ?
C58 H58B 0.9700 . ?
C58 H58A 0.9700 . ?
C59 O60 1.434(7) . ?
C59 H59B 0.9700 . ?
C59 H59A 0.9700 . ?
O60 C61 1.430(7) . ?
C61 C62 1.516(9) . ?
C61 H61A 0.9700 . ?
C61 H61B 0.9700 . ?
C62 H62B 0.9700 . ?
C62 H62A 0.9700 . ?
N63 C72 1.515(7) . ?
N63 C68 1.518(7) . ?
N63 C64 1.525(7) . ?
N63 C76 1.526(7) . ?
C64 C65 1.516(8) . ?
C64 H64B 0.9700 . ?
C64 H64A 0.9700 . ?
C65 C66 1.501(8) . ?
C65 H65A 0.9700 . ?
C65 H65B 0.9700 . ?
C66 C67 1.493(9) . ?
C66 H66A 0.9700 . ?
C66 H66B 0.9700 . ?
C67 H67A 0.9600 . ?
C67 H67C 0.9600 . ?
C67 H67B 0.9600 . ?
C68 C69 1.500(8) . ?
C68 H68A 0.9700 . ?
C68 H68B 0.9700 . ?
C69 C70 1.538(8) . ?
C69 H69A 0.9700 . ?
C69 H69B 0.9700 . ?
C70 C71 1.525(8) . ?
C70 H70B 0.9700 . ?
C70 H70A 0.9700 . ?
C71 H71C 0.9600 . ?
C71 H71A 0.9600 . ?
C71 H71B 0.9600 . ?
C72 C73 1.519(8) . ?
C72 H72A 0.9700 . ?
C72 H72B 0.9700 . ?
C73 C74 1.490(8) . ?
C73 H73A 0.9700 . ?
C73 H73B 0.9700 . ?
C74 C75 1.495(9) . ?
C74 H74A 0.9700 . ?
C74 H74B 0.9700 . ?
C75 H75A 0.9600 . ?
C75 H75C 0.9600 . ?
C75 H75B 0.9600 . ?
C76 C77 1.511(8) . ?
C76 H76B 0.9700 . ?
C76 H76A 0.9700 . ?
C77 C78 1.540(8) . ?
C77 H77B 0.9700 . ?
C77 H77A 0.9700 . ?
C78 C79 1.512(8) . ?
C78 H78B 0.9700 . ?
C78 H78A 0.9700 . ?
C79 H79A 0.9600 . ?
C79 H79C 0.9600 . ?
C79 H79B 0.9600 . ?

loop_
_geom_hbond_atom_site_label_D
_geom_hbond_atom_site_label_H
_geom_hbond_atom_site_label_A
_geom_hbond_distance_DH
_geom_hbond_distance_HA
_geom_hbond_distance_DA
_geom_hbond_angle_DHA
_geom_hbond_site_symmetry_A
N5 H5 Cl1 0.66(6) 2.65(6) 3.290(7) 166(6) 1
N21 H21 O49B 0.87(7) 2.17(7) 3.012(12) 161(6) 1
N21 H21 O50B 0.87(7) 2.36(7) 3.042(13) 135(5) 1
N37 H37 Cl1 0.73(7) 2.92(8) 3.513(6) 140(7) 1
